data_7716629
loop_
_publ_author_name
'Smirnova, Kristina A.'
'Golomolzina, Irina V.'
'Romanenko, Galina V.'
'Fokin, Sergey V.'
'Tolstikov, Svyatoslav E.'
'Letyagin, Gleb A.'
'Chernavin, Platon A.'
'Bogomyakov, Artem S.'

_publ_section_title
;
 Solvent-controlled solid-state phase transitions of a heterospin Cu(II)
 complex with imidazolyl-substituted nitronyl nitroxide.
;
_journal_issue 31
_journal_name_full 'Dalton transactions (Cambridge, England : 2003)'
_journal_page_first 13119
_journal_page_last 13128
_journal_paper_doi 10.1039/d4dt01861c
_journal_volume 53
_journal_year 2024
_chemical_formula_sum 'C23.5 H23 Cl1.5 Cu F12 N4 O6'
_chemical_formula_weight 802.17
_space_group_crystal_system orthorhombic
_space_group_IT_number 43
_space_group_name_Hall 'F 2 -2d'
_space_group_name_H-M_alt 'F d d 2'
_atom_sites_solution_hydrogens mixed
_audit_creation_method SHELXL-2019/3
_audit_update_record
;
2024-04-23 deposited with the CCDC.	2024-07-11 downloaded from the CCDC.
;
_cell_angle_alpha 90
_cell_angle_beta 90
_cell_angle_gamma 90
_cell_formula_units_Z 16
_cell_length_a 22.8425(9)
_cell_length_b 45.5319(16)
_cell_length_c 12.9843(5)
_cell_measurement_reflns_used 6389
_cell_measurement_temperature 250(2)
_cell_measurement_theta_max 19.91
_cell_measurement_theta_min 2.25
_cell_volume 13504.5(9)
_computing_cell_refinement 'Bruker SAINT'
_computing_data_collection 'Bruker APEX2'
_computing_data_reduction 'Bruker SAINT'
_computing_molecular_graphics 'Bruker SHELXTL'
_computing_publication_material 'Bruker SHELXTL'
_computing_structure_refinement 'SHELXL-2019/2 (Sheldrick, 2019)'
_computing_structure_solution 'SHELXS-97 (Sheldrick, 2008)'
_diffrn_ambient_temperature 250(2)
_diffrn_measured_fraction_theta_full 1.000
_diffrn_measured_fraction_theta_max 0.998
_diffrn_measurement_device_type 'Bruker APEX-II CCD'
_diffrn_measurement_method '\f and \w scans'
_diffrn_radiation_type MoK\a
_diffrn_radiation_wavelength 0.71073
_diffrn_reflns_av_R_equivalents 0.0600
_diffrn_reflns_av_unetI/netI 0.0973
_diffrn_reflns_Laue_measured_fraction_full 1.000
_diffrn_reflns_Laue_measured_fraction_max 0.998
_diffrn_reflns_limit_h_max 30
_diffrn_reflns_limit_h_min -30
_diffrn_reflns_limit_k_max 61
_diffrn_reflns_limit_k_min -54
_diffrn_reflns_limit_l_max 17
_diffrn_reflns_limit_l_min -15
_diffrn_reflns_number 34363
_diffrn_reflns_point_group_measured_fraction_full 0.975
_diffrn_reflns_point_group_measured_fraction_max 0.954
_diffrn_reflns_theta_full 25.242
_diffrn_reflns_theta_max 28.709
_diffrn_reflns_theta_min 1.789
_exptl_absorpt_coefficient_mu 0.874
_exptl_absorpt_correction_T_max 0.2761
_exptl_absorpt_correction_T_min 0.2286
_exptl_absorpt_correction_type multi-scan
_exptl_crystal_colour green
_exptl_crystal_density_diffrn 1.578
_exptl_crystal_description block
_exptl_crystal_F_000 6440
_exptl_crystal_size_max 0.34
_exptl_crystal_size_mid 0.23
_exptl_crystal_size_min 0.16
_refine_diff_density_max 0.283
_refine_diff_density_min -0.220
_refine_diff_density_rms 0.069
_refine_ls_abs_structure_details
; 
 Flack x determined using 1331 quotients [(I+)-(I-)]/[(I+)+(I-)] 
 (Parsons, Flack and Wagner, Acta Cryst. B69 (2013) 249-259). 
;
_refine_ls_abs_structure_Flack -0.007(6)
_refine_ls_extinction_method none
_refine_ls_goodness_of_fit_ref 0.777
_refine_ls_hydrogen_treatment constr
_refine_ls_matrix_type full
_refine_ls_number_parameters 478
_refine_ls_number_reflns 8342
_refine_ls_number_restraints 1
_refine_ls_restrained_S_all 0.777
_refine_ls_R_factor_all 0.1127
_refine_ls_R_factor_gt 0.0419
_refine_ls_shift/su_max 0.011
_refine_ls_shift/su_mean 0.001
_refine_ls_structure_factor_coef Fsqd
_refine_ls_weighting_details 'w=1/[\s^2^(Fo^2^)+(0.0476P)^2^] where P=(Fo^2^+2Fc^2^)/3'
_refine_ls_weighting_scheme calc
_refine_ls_wR_factor_gt 0.0833
_refine_ls_wR_factor_ref 0.0989
_reflns_Friedel_coverage 0.833
_reflns_Friedel_fraction_full 0.947
_reflns_Friedel_fraction_max 0.906
_reflns_number_gt 3791
_reflns_number_total 8342
_reflns_threshold_expression 'I > 2\s(I)'
_cod_data_source_file d4dt01861c2.cif
_cod_data_source_block z512as
_cod_depositor_comments 'Adding full bibliography for 7716620--7716632.cif.'
_cod_original_formula_sum 'C23.50 H23 Cl1.50 Cu F12 N4 O6'
_cod_database_code 7716629
_shelx_shelxl_version_number 2019/3
_shelx_space_group_comment
; 
The symmetry employed for this shelxl refinement is uniquely defined 
by the following loop, which should always be used as a source of 
symmetry information in preference to the above space-group names. 
They are only intended as comments. 
;

loop_
_space_group_symop_operation_xyz
'x, y, z'
'-x, -y, z'
'x+1/4, -y+1/4, z+1/4'
'-x+1/4, y+1/4, z+1/4'
'x, y+1/2, z+1/2'
'-x, -y+1/2, z+1/2'
'x+1/4, -y+3/4, z+3/4'
'-x+1/4, y+3/4, z+3/4'
'x+1/2, y, z+1/2'
'-x+1/2, -y, z+1/2'
'x+3/4, -y+1/4, z+3/4'
'-x+3/4, y+1/4, z+3/4'
'x+1/2, y+1/2, z'
'-x+1/2, -y+1/2, z'
'x+3/4, -y+3/4, z+1/4'
'-x+3/4, y+3/4, z+1/4'

loop_
_atom_site_label
_atom_site_type_symbol
_atom_site_fract_x
_atom_site_fract_y
_atom_site_fract_z
_atom_site_U_iso_or_equiv
_atom_site_adp_type
_atom_site_occupancy
_atom_site_site_symmetry_order
_atom_site_calc_flag
_atom_site_refinement_flags_posn
_atom_site_refinement_flags_adp
_atom_site_refinement_flags_occupancy
_atom_site_disorder_assembly
_atom_site_disorder_group
Cu Cu -0.10194(3) -0.65563(2) 1.08004(6) 0.0566(2) Uani 1 1 d . . . . .
O1 O -0.17593(19) -0.65309(10) 0.9639(4) 0.0801(13) Uani 1 1 d . . . . .
C1 C -0.2286(4) -0.6709(3) 0.8216(10) 0.131(3) Uani 1 1 d . . . . .
F1 F -0.2823(3) -0.6674(2) 0.8415(7) 0.264(5) Uani 1 1 d . . . . .
F2 F -0.2263(4) -0.69158(19) 0.7576(6) 0.250(5) Uani 1 1 d . . . . .
F3 F -0.2165(4) -0.64763(18) 0.7746(6) 0.225(4) Uani 1 1 d . . . . .
C2 C -0.1915(3) -0.67565(17) 0.9203(6) 0.0782(19) Uani 1 1 d . . . . .
C3 C -0.1829(3) -0.70491(15) 0.9505(6) 0.0744(18) Uani 1 1 d . . . . .
H3A H -0.196979 -0.720105 0.908210 0.089 Uiso 1 1 calc R U . . .
C4 C -0.1546(3) -0.71182(12) 1.0390(6) 0.0686(18) Uani 1 1 d . . . . .
C5 C -0.1497(4) -0.74458(15) 1.0698(9) 0.114(3) Uani 1 1 d . . . . .
F4 F -0.1672(4) -0.74996(11) 1.1570(6) 0.233(5) Uani 1 1 d . . . . .
F5 F -0.0967(2) -0.75372(8) 1.0559(6) 0.177(3) Uani 1 1 d . . . . .
F6 F -0.1798(2) -0.76184(9) 1.0041(5) 0.153(2) Uani 1 1 d . . . . .
O2 O -0.13085(16) -0.69585(8) 1.1066(3) 0.0650(10) Uani 1 1 d . . . . .
O3 O -0.05078(15) -0.67294(7) 0.9767(3) 0.0628(10) Uani 1 1 d . . . . .
C6 C -0.0078(3) -0.67955(16) 0.8146(7) 0.087(2) Uani 1 1 d . . . . .
F7 F -0.0446(2) -0.69742(12) 0.7790(5) 0.184(3) Uani 1 1 d . . . . .
F8 F 0.0341(2) -0.69602(11) 0.8562(4) 0.149(2) Uani 1 1 d . . . . .
F9 F 0.0176(2) -0.66614(11) 0.7395(4) 0.154(2) Uani 1 1 d . . . . .
C7 C -0.0346(2) -0.65960(13) 0.8966(5) 0.0590(16) Uani 1 1 d . . . . .
C8 C -0.0399(2) -0.63025(13) 0.8744(5) 0.0664(17) Uani 1 1 d . . . . .
H8A H -0.027919 -0.623379 0.809453 0.080 Uiso 1 1 calc R U . . .
C9 C -0.0626(2) -0.61045(11) 0.9450(5) 0.0593(15) Uani 1 1 d . . . . .
C10 C -0.0673(4) -0.57811(15) 0.9138(8) 0.086(2) Uani 1 1 d . . . . .
F10 F -0.0334(15) -0.5709(5) 0.842(4) 0.146(13) Uani 0.5 1 d . . P A 1
F11 F -0.052(2) -0.5613(2) 0.9970(14) 0.151(6) Uani 0.5 1 d . . P A 1
F12 F -0.1175(7) -0.5705(5) 0.888(3) 0.137(9) Uani 0.5 1 d . . P A 1
F10A F -0.1031(16) -0.5642(4) 0.965(3) 0.157(12) Uani 0.5 1 d . . P A 2
F11A F -0.086(2) -0.5765(3) 0.814(2) 0.198(11) Uani 0.5 1 d . . P A 2
F12A F -0.0196(9) -0.5651(6) 0.902(3) 0.128(16) Uani 0.5 1 d . . P A 2
O4 O -0.08143(15) -0.61556(7) 1.0324(3) 0.0622(10) Uani 1 1 d . . . . .
O1R O -0.27369(17) -0.59218(8) 1.4568(3) 0.0706(12) Uani 1 1 d . . . . .
N2R N -0.2268(2) -0.57657(10) 1.4447(4) 0.0652(13) Uani 1 1 d . . . . .
C3R C -0.2159(3) -0.54982(14) 1.5107(6) 0.087(2) Uani 1 1 d . . . . .
C4R C -0.1905(3) -0.56081(18) 1.6101(6) 0.112(3) Uani 1 1 d . . . . .
H4RA H -0.182692 -0.544311 1.655360 0.168 Uiso 1 1 calc R U . . .
H4RB H -0.218126 -0.574006 1.642981 0.168 Uiso 1 1 calc R U . . .
H4RC H -0.154284 -0.571221 1.596368 0.168 Uiso 1 1 calc R U . . .
C5R C -0.2726(3) -0.53357(14) 1.5299(6) 0.100(2) Uani 1 1 d . . . . .
H5RA H -0.288362 -0.526635 1.464935 0.150 Uiso 1 1 calc R U . . .
H5RB H -0.300542 -0.546702 1.562258 0.150 Uiso 1 1 calc R U . . .
H5RC H -0.265311 -0.516954 1.574869 0.150 Uiso 1 1 calc R U . . .
C6R C -0.1715(3) -0.53377(15) 1.4396(6) 0.084(2) Uani 1 1 d . . . . .
C7R C -0.1247(3) -0.51585(16) 1.4977(7) 0.124(3) Uani 1 1 d . . . . .
H7RA H -0.143114 -0.499209 1.531232 0.186 Uiso 1 1 calc R U . . .
H7RB H -0.106091 -0.528185 1.549000 0.186 Uiso 1 1 calc R U . . .
H7RC H -0.095506 -0.508871 1.449257 0.186 Uiso 1 1 calc R U . . .
C8R C -0.1997(3) -0.51578(15) 1.3545(7) 0.110(3) Uani 1 1 d . . . . .
H8RA H -0.218186 -0.498558 1.384033 0.165 Uiso 1 1 calc R U . . .
H8RB H -0.169964 -0.509708 1.305567 0.165 Uiso 1 1 calc R U . . .
H8RC H -0.228902 -0.527598 1.319558 0.165 Uiso 1 1 calc R U . . .
N9R N -0.1440(2) -0.55990(10) 1.3864(4) 0.0746(15) Uani 1 1 d . . . . .
O10R O -0.09599(18) -0.55859(9) 1.3392(5) 0.1024(16) Uani 1 1 d . . . . .
C11R C -0.1811(2) -0.58334(11) 1.3864(5) 0.0574(14) Uani 1 1 d . . . . .
C12R C -0.17087(18) -0.60901(10) 1.3252(5) 0.0514(13) Uani 1 1 d . . . . .
C13R C -0.1444(2) -0.61089(11) 1.2313(5) 0.0531(14) Uani 1 1 d . . . . .
H13A H -0.129435 -0.594864 1.194034 0.064 Uiso 1 1 calc R U . . .
N14R N -0.14271(16) -0.63934(8) 1.1996(4) 0.0500(11) Uani 1 1 d . . . . .
C15R C -0.1670(2) -0.65499(12) 1.2749(5) 0.0568(15) Uani 1 1 d . . . . .
H15A H -0.170949 -0.675539 1.274332 0.068 Uiso 1 1 calc R U . . .
N16R N -0.18491(18) -0.63760(9) 1.3514(4) 0.0629(13) Uani 1 1 d . . . . .
C17R C -0.2048(4) -0.64882(16) 1.4501(7) 0.108(3) Uani 1 1 d . . . . .
H17A H -0.215871 -0.669495 1.442345 0.130 Uiso 1 1 calc R U . . .
H17B H -0.239718 -0.637907 1.471621 0.130 Uiso 1 1 calc R U . . .
C18R C -0.1579(9) -0.6462(3) 1.5340(10) 0.251(10) Uani 1 1 d . . . . .
H18A H -0.148659 -0.625427 1.544655 0.302 Uiso 1 1 calc R U . . .
H18B H -0.173611 -0.653978 1.598727 0.302 Uiso 1 1 calc R U . . .
C19R C -0.1054(7) -0.6616(4) 1.5090(11) 0.254(8) Uani 1 1 d . . . . .
H19A H -0.077291 -0.659263 1.564433 0.381 Uiso 1 1 calc R U . . .
H19B H -0.114048 -0.682311 1.499868 0.381 Uiso 1 1 calc R U . . .
H19C H -0.089089 -0.653753 1.445781 0.381 Uiso 1 1 calc R U . . .
C1X C -0.4745(6) -0.4915(5) 1.7102(18) 0.114(6) Uani 0.5 1 d . . P . .
H1XA H -0.458054 -0.474532 1.744993 0.137 Uiso 0.5 1 d R U P . .
Cl1 Cl -0.4174(4) -0.5073(2) 1.6366(6) 0.225(3) Uani 0.5 1 d . . P . .
Cl2 Cl -0.4882(3) -0.51903(13) 1.8000(6) 0.191(3) Uani 0.5 1 d . . P . .
Cl3 Cl -0.5327(5) -0.4845(2) 1.6396(13) 0.350(10) Uani 0.5 1 d . . P . .

loop_
_atom_site_aniso_label
_atom_site_aniso_U_11
_atom_site_aniso_U_22
_atom_site_aniso_U_33
_atom_site_aniso_U_23
_atom_site_aniso_U_13
_atom_site_aniso_U_12
Cu 0.0684(4) 0.0366(3) 0.0648(4) 0.0009(3) 0.0178(3) -0.0005(3)
O1 0.080(3) 0.070(3) 0.091(4) 0.001(3) 0.004(3) 0.000(2)
C1 0.111(7) 0.169(10) 0.114(9) 0.025(9) 0.009(7) -0.029(6)
F1 0.123(5) 0.488(14) 0.181(7) 0.060(8) -0.032(5) 0.038(6)
F2 0.368(12) 0.237(8) 0.145(6) -0.085(6) -0.130(7) 0.101(8)
F3 0.309(9) 0.228(8) 0.139(6) 0.062(6) -0.073(6) -0.063(7)
C2 0.070(4) 0.088(6) 0.076(6) -0.004(4) 0.011(4) 0.001(4)
C3 0.079(4) 0.065(4) 0.079(5) -0.012(4) 0.009(4) -0.017(3)
C4 0.071(4) 0.041(3) 0.093(6) -0.007(4) 0.034(4) -0.007(3)
C5 0.123(6) 0.045(4) 0.174(10) -0.028(6) 0.037(7) -0.026(4)
F4 0.463(13) 0.069(3) 0.168(6) 0.024(3) 0.146(8) -0.028(5)
F5 0.159(4) 0.062(3) 0.310(10) -0.026(4) -0.023(6) 0.025(3)
F6 0.186(4) 0.056(2) 0.218(6) -0.026(3) -0.011(4) -0.032(3)
O2 0.089(3) 0.042(2) 0.064(3) -0.0023(19) 0.015(2) -0.0063(18)
O3 0.071(2) 0.045(2) 0.072(3) 0.002(2) 0.021(2) -0.0004(18)
C6 0.098(5) 0.075(4) 0.090(6) -0.024(5) 0.031(5) 0.003(4)
F7 0.162(4) 0.185(5) 0.205(6) -0.145(5) 0.061(4) -0.062(4)
F8 0.173(4) 0.134(4) 0.139(5) -0.030(3) 0.028(4) 0.083(4)
F9 0.218(5) 0.117(3) 0.126(4) -0.004(3) 0.113(4) 0.012(3)
C7 0.052(3) 0.058(4) 0.068(5) -0.009(4) 0.003(3) 0.000(3)
C8 0.071(4) 0.057(4) 0.071(5) 0.016(3) 0.015(3) 0.001(3)
C9 0.057(3) 0.046(3) 0.075(5) 0.009(3) 0.014(3) -0.002(3)
C10 0.087(6) 0.055(5) 0.117(8) 0.023(5) 0.038(6) 0.012(4)
F10 0.15(3) 0.065(12) 0.22(3) 0.051(17) 0.12(2) 0.010(14)
F11 0.28(2) 0.037(5) 0.138(12) -0.001(6) 0.03(2) -0.006(10)
F12 0.074(7) 0.149(14) 0.19(2) 0.100(16) 0.018(12) 0.043(7)
F10A 0.18(2) 0.064(8) 0.22(3) 0.073(13) 0.13(2) 0.064(12)
F11A 0.33(3) 0.113(10) 0.150(18) 0.070(13) -0.08(2) -0.01(2)
F12A 0.074(7) 0.059(9) 0.25(5) 0.040(15) -0.001(16) -0.018(6)
O4 0.074(2) 0.042(2) 0.071(3) 0.0030(19) 0.015(2) 0.0029(16)
O1R 0.059(2) 0.076(3) 0.077(3) -0.014(2) 0.013(2) -0.014(2)
N2R 0.065(3) 0.066(3) 0.065(3) -0.022(3) 0.005(3) -0.008(2)
C3R 0.078(4) 0.078(5) 0.103(7) -0.039(4) 0.003(4) -0.004(4)
C4R 0.127(6) 0.136(7) 0.073(6) -0.046(5) -0.006(5) 0.001(5)
C5R 0.093(4) 0.089(5) 0.117(6) -0.048(5) 0.018(4) 0.001(4)
C6R 0.079(4) 0.071(4) 0.103(6) -0.044(4) 0.015(4) -0.016(4)
C7R 0.094(5) 0.104(6) 0.174(9) -0.062(6) 0.013(5) -0.034(4)
C8R 0.135(6) 0.071(5) 0.123(8) -0.012(5) 0.008(6) -0.003(4)
N9R 0.061(3) 0.065(3) 0.098(4) -0.025(3) 0.013(3) -0.015(2)
O10R 0.075(3) 0.093(3) 0.140(5) -0.038(3) 0.037(3) -0.026(2)
C11R 0.055(3) 0.056(3) 0.061(4) -0.013(3) 0.005(3) -0.003(3)
C12R 0.052(3) 0.042(3) 0.060(4) 0.001(3) 0.009(3) -0.001(2)
C13R 0.057(3) 0.039(3) 0.063(4) 0.000(3) 0.006(3) -0.002(2)
N14R 0.048(2) 0.040(2) 0.062(3) 0.002(2) 0.008(2) 0.0026(19)
C15R 0.065(3) 0.043(3) 0.062(4) 0.001(3) 0.016(3) 0.004(3)
N16R 0.075(3) 0.052(3) 0.061(4) 0.000(3) 0.022(3) -0.001(2)
C17R 0.165(7) 0.075(5) 0.084(6) 0.023(5) 0.060(6) 0.023(5)
C18R 0.52(3) 0.172(13) 0.065(9) 0.033(8) 0.027(14) 0.066(15)
C19R 0.42(3) 0.240(17) 0.101(11) 0.020(11) -0.040(12) 0.103(15)
C1X 0.085(11) 0.117(15) 0.140(17) 0.013(14) -0.026(11) -0.010(9)
Cl1 0.238(8) 0.270(9) 0.166(7) -0.025(6) 0.072(6) -0.016(7)
Cl2 0.247(7) 0.144(4) 0.181(7) 0.019(5) 0.066(6) -0.044(5)
Cl3 0.289(12) 0.183(8) 0.58(2) 0.008(10) -0.268(15) 0.007(7)

loop_
_atom_type_symbol
_atom_type_description
_atom_type_scat_dispersion_real
_atom_type_scat_dispersion_imag
_atom_type_scat_source
C C 0.0033 0.0016 'International Tables Vol C Tables 4.2.6.8 and 6.1.1.4'
H H 0.0000 0.0000 'International Tables Vol C Tables 4.2.6.8 and 6.1.1.4'
N N 0.0061 0.0033 'International Tables Vol C Tables 4.2.6.8 and 6.1.1.4'
O O 0.0106 0.0060 'International Tables Vol C Tables 4.2.6.8 and 6.1.1.4'
F F 0.0171 0.0103 'International Tables Vol C Tables 4.2.6.8 and 6.1.1.4'
Cu Cu 0.3201 1.2651 'International Tables Vol C Tables 4.2.6.8 and 6.1.1.4'
Cl Cl 0.1484 0.1585 'International Tables Vol C Tables 4.2.6.8 and 6.1.1.4'

loop_
_geom_angle_atom_site_label_1
_geom_angle_atom_site_label_2
_geom_angle_atom_site_label_3
_geom_angle
_geom_angle_site_symmetry_1
_geom_angle_site_symmetry_3
_geom_angle_publ_flag
O3 Cu N14R 170.59(17) . . ?
O3 Cu O2 86.89(14) . . ?
N14R Cu O2 93.09(16) . . ?
O3 Cu O4 90.90(16) . . ?
N14R Cu O4 90.62(16) . . ?
O2 Cu O4 170.32(18) . . ?
O3 Cu O1 90.54(17) . . ?
N14R Cu O1 98.84(17) . . ?
O2 Cu O1 85.08(16) . . ?
O4 Cu O1 85.51(16) . . ?
O3 Cu O1R 90.52(15) . 7_534 ?
N14R Cu O1R 80.10(15) . 7_534 ?
O2 Cu O1R 95.14(14) . 7_534 ?
O4 Cu O1R 94.31(14) . 7_534 ?
O1 Cu O1R 178.93(18) . 7_534 ?
C2 O1 Cu 118.8(4) . . ?
F3 C1 F2 107.6(11) . . ?
F3 C1 F1 102.0(11) . . ?
F2 C1 F1 105.6(10) . . ?
F3 C1 C2 113.5(9) . . ?
F2 C1 C2 114.8(10) . . ?
F1 C1 C2 112.2(10) . . ?
O1 C2 C3 128.7(7) . . ?
O1 C2 C1 115.1(8) . . ?
C3 C2 C1 116.1(8) . . ?
C4 C3 C2 121.6(6) . . ?
O2 C4 C3 131.4(5) . . ?
O2 C4 C5 110.1(7) . . ?
C3 C4 C5 118.5(7) . . ?
F4 C5 F5 111.8(11) . . ?
F4 C5 F6 107.5(7) . . ?
F5 C5 F6 101.7(7) . . ?
F4 C5 C4 114.0(7) . . ?
F5 C5 C4 110.0(6) . . ?
F6 C5 C4 111.2(9) . . ?
C4 O2 Cu 123.8(4) . . ?
C7 O3 Cu 123.4(3) . . ?
F7 C6 F9 109.2(8) . . ?
F7 C6 F8 105.4(7) . . ?
F9 C6 F8 104.5(6) . . ?
F7 C6 C7 111.9(6) . . ?
F9 C6 C7 115.2(6) . . ?
F8 C6 C7 109.9(7) . . ?
O3 C7 C8 128.1(6) . . ?
O3 C7 C6 114.0(5) . . ?
C8 C7 C6 117.9(7) . . ?
C7 C8 C9 121.8(6) . . ?
O4 C9 C8 128.0(5) . . ?
O4 C9 C10 113.6(6) . . ?
C8 C9 C10 118.4(6) . . ?
F12A C10 F10A 113.7(19) . . ?
F12 C10 F10 107.4(18) . . ?
F12 C10 F11 106.7(15) . . ?
F10 C10 F11 106.6(16) . . ?
F12A C10 F11A 97.0(19) . . ?
F10A C10 F11A 106.4(17) . . ?
F12A C10 C9 115.4(14) . . ?
F10A C10 C9 113.5(9) . . ?
F12 C10 C9 113.7(11) . . ?
F10 C10 C9 113.8(11) . . ?
F11 C10 C9 108.1(9) . . ?
F11A C10 C9 108.9(10) . . ?
C9 O4 Cu 122.8(4) . . ?
N2R O1R Cu 123.2(3) . 15_435 ?
O1R N2R C11R 126.4(4) . . ?
O1R N2R C3R 120.7(5) . . ?
C11R N2R C3R 112.4(4) . . ?
C4R C3R N2R 106.5(6) . . ?
C4R C3R C5R 110.6(6) . . ?
N2R C3R C5R 110.3(5) . . ?
C4R C3R C6R 114.6(6) . . ?
N2R C3R C6R 98.6(5) . . ?
C5R C3R C6R 115.3(6) . . ?
N9R C6R C8R 105.5(6) . . ?
N9R C6R C7R 110.7(5) . . ?
C8R C6R C7R 111.4(6) . . ?
N9R C6R C3R 99.9(5) . . ?
C8R C6R C3R 114.1(6) . . ?
C7R C6R C3R 114.3(6) . . ?
O10R N9R C11R 125.4(5) . . ?
O10R N9R C6R 123.2(5) . . ?
C11R N9R C6R 111.0(5) . . ?
N2R C11R N9R 107.9(5) . . ?
N2R C11R C12R 129.4(5) . . ?
N9R C11R C12R 122.6(5) . . ?
C13R C12R N16R 105.3(4) . . ?
C13R C12R C11R 128.2(5) . . ?
N16R C12R C11R 126.4(5) . . ?
N14R C13R C12R 110.1(5) . . ?
C15R N14R C13R 106.0(5) . . ?
C15R N14R Cu 125.3(4) . . ?
C13R N14R Cu 127.9(4) . . ?
N14R C15R N16R 110.9(5) . . ?
C15R N16R C12R 107.7(5) . . ?
C15R N16R C17R 122.9(5) . . ?
C12R N16R C17R 128.4(5) . . ?
N16R C17R C18R 112.4(8) . . ?
C19R C18R C17R 112.9(12) . . ?
C1X C1X Cl3 71.1(13) 2_445 2_445 ?
C1X C1X Cl2 73.0(9) 2_445 2_445 ?
Cl3 C1X Cl2 142.6(12) 2_445 2_445 ?
C1X C1X Cl3 55.6(10) 2_445 . ?
Cl3 C1X Cl3 83.4(14) 2_445 . ?
Cl2 C1X Cl3 85.0(9) 2_445 . ?
C1X C1X Cl2 56.9(11) 2_445 . ?
Cl3 C1X Cl2 84.4(11) 2_445 . ?
Cl2 C1X Cl2 67.3(10) 2_445 . ?
Cl3 C1X Cl2 111.7(9) . . ?
C1X C1X Cl1 113.0(19) 2_445 . ?
Cl3 C1X Cl1 42.4(8) 2_445 . ?
Cl2 C1X Cl1 162.7(12) 2_445 . ?
Cl3 C1X Cl1 111.9(14) . . ?
Cl2 C1X Cl1 101.7(11) . . ?
Cl3 Cl1 C1X 53.8(8) 2_445 . ?
C1X Cl2 C1X 50.1(10) 2_445 . ?
C1X Cl2 Cl2 62.1(7) 2_445 2_445 ?
C1X Cl2 Cl2 50.7(8) . 2_445 ?
C1X Cl2 Cl3 49.9(7) 2_445 2_445 ?
C1X Cl2 Cl3 41.8(8) . 2_445 ?
Cl2 Cl2 Cl3 89.7(3) 2_445 2_445 ?
Cl1 Cl3 C1X 83.9(12) 2_445 2_445 ?
Cl1 Cl3 C1X 136.4(13) 2_445 . ?
C1X Cl3 C1X 53.3(11) 2_445 . ?
Cl1 Cl3 Cl3 118.4(11) 2_445 2_445 ?
C1X Cl3 Cl3 52.7(8) 2_445 2_445 ?
C1X Cl3 Cl3 43.9(10) . 2_445 ?
Cl1 Cl3 Cl2 105.4(12) 2_445 2_445 ?
C1X Cl3 Cl2 53.9(8) 2_445 2_445 ?
C1X Cl3 Cl2 45.0(8) . 2_445 ?
Cl3 Cl3 Cl2 83.7(4) 2_445 2_445 ?

loop_
_geom_bond_atom_site_label_1
_geom_bond_atom_site_label_2
_geom_bond_distance
_geom_bond_site_symmetry_2
_geom_bond_publ_flag
Cu O3 1.946(4) . ?
Cu N14R 1.957(4) . ?
Cu O2 1.977(4) . ?
Cu O4 1.983(4) . ?
Cu O1 2.268(5) . ?
Cu O1R 2.432(4) 7_534 ?
O1 C2 1.225(8) . ?
C1 F3 1.254(10) . ?
C1 F2 1.256(12) . ?
C1 F1 1.265(10) . ?
C1 C2 1.551(12) . ?
C2 C3 1.403(9) . ?
C3 C4 1.355(9) . ?
C4 O2 1.263(7) . ?
C4 C5 1.549(10) . ?
C5 F4 1.226(10) . ?
C5 F5 1.292(8) . ?
C5 F6 1.348(9) . ?
O3 C7 1.260(7) . ?
C6 F7 1.259(7) . ?
C6 F9 1.289(8) . ?
C6 F8 1.331(8) . ?
C6 C7 1.528(9) . ?
C7 C8 1.373(7) . ?
C8 C9 1.387(8) . ?
C9 O4 1.235(6) . ?
C9 C10 1.531(8) . ?
C10 F12A 1.25(2) . ?
C10 F10A 1.227(18) . ?
C10 F12 1.244(18) . ?
C10 F10 1.25(3) . ?
C10 F11 1.368(18) . ?
C10 F11A 1.367(19) . ?
O1R N2R 1.295(5) . ?
N2R C11R 1.326(6) . ?
N2R C3R 1.510(7) . ?
C3R C4R 1.501(10) . ?
C3R C5R 1.513(8) . ?
C3R C6R 1.554(9) . ?
C6R N9R 1.511(7) . ?
C6R C8R 1.519(10) . ?
C6R C7R 1.541(9) . ?
N9R O10R 1.259(5) . ?
N9R C11R 1.362(6) . ?
C11R C12R 1.432(7) . ?
C12R C13R 1.364(8) . ?
C12R N16R 1.383(6) . ?
C13R N14R 1.360(6) . ?
N14R C15R 1.331(7) . ?
C15R N16R 1.335(7) . ?
N16R C17R 1.453(8) . ?
C17R C18R 1.532(17) . ?
C18R C19R 1.427(16) . ?
C1X C1X 1.40(3) 2_445 ?
C1X Cl3 1.44(2) 2_445 ?
C1X Cl2 1.52(2) 2_445 ?
C1X Cl3 1.647(17) . ?
C1X Cl2 1.740(17) . ?
C1X Cl1 1.77(2) . ?
Cl1 Cl3 1.200(11) 2_445 ?
Cl2 Cl2 1.816(13) 2_445 ?
Cl2 Cl3 2.144(16) 2_445 ?
Cl3 Cl3 2.057(19) 2_445 ?
